data_2208123
loop_
_publ_author_name
'Howie, R. Alan'
'Wardell, James L.'

_publ_section_title
;4-Benzylidene-3,4-dihydro-1\l^4^-cyclopenta[2,1-<i>b</i>:3,4-<i>b</i>']dithiophene
 at 120 K
;
_journal_coeditor_code LH6580
_journal_issue 2
_journal_name_full 'Acta Crystallographica Section E'
_journal_page_first o659
_journal_page_last o661
_journal_paper_doi 10.1107/S1600536806001346
_journal_volume 62
_journal_year 2006
_chemical_formula_iupac 'C16 H10 S2'
_chemical_formula_moiety 'C16 H10 S2'
_chemical_formula_sum 'C16 H10 S2'
_chemical_formula_weight 266.36
_chemical_melting_point .408E-305
_chemical_name_systematic
;
4-Benzylidene-3,4-dihydro-1\l^4^-cyclopenta[2,1-b:3,4-b']dithiophene
;
_space_group_IT_number 15
_symmetry_cell_setting monoclinic
_symmetry_space_group_name_Hall '-C 2yc'
_symmetry_space_group_name_H-M 'C 1 2/c 1'
_atom_sites_solution_hydrogens geom
_atom_sites_solution_primary direct
_atom_sites_solution_secondary difmap
_cell_angle_alpha 90.00
_cell_angle_beta 91.525(4)
_cell_angle_gamma 90.00
_cell_formula_units_Z 8
_cell_length_a 19.618(2)
_cell_length_b 10.4720(8)
_cell_length_c 12.0157(12)
_cell_measurement_reflns_used 2794
_cell_measurement_temperature 120(2)
_cell_measurement_theta_max 27.48
_cell_measurement_theta_min 2.91
_cell_volume 2467.6(4)
_computing_cell_refinement 'DENZO (Otwinowski & Minor, 1997) and COLLECT'
_computing_data_collection 'COLLECT (Hooft, 1998)'
_computing_data_reduction 'DENZO and COLLECT'
_computing_molecular_graphics 'ORTEP-3 for Windows (Farrugia, 1997)'
_computing_publication_material 'SHELXL97 and PLATON (Spek, 2003)'
_computing_structure_refinement 'SHELXL97 (Sheldrick, 1997)'
_computing_structure_solution 'SHELXS97 (Sheldrick, 1997)'
_diffrn_ambient_temperature 120(2)
_diffrn_detector_area_resol_mean 9.091
_diffrn_measured_fraction_theta_full 0.997
_diffrn_measured_fraction_theta_max 0.984
_diffrn_measurement_device_type 'Bruker--Nonius KappaCCD'
_diffrn_measurement_method '\f and \w'
_diffrn_radiation_monochromator graphite
_diffrn_radiation_source 'Bruker--Nonius FR591 rotating anode'
_diffrn_radiation_type MoK\a
_diffrn_radiation_wavelength 0.71073
_diffrn_reflns_av_R_equivalents 0.0557
_diffrn_reflns_av_sigmaI/netI 0.0692
_diffrn_reflns_limit_h_max 25
_diffrn_reflns_limit_h_min -25
_diffrn_reflns_limit_k_max 12
_diffrn_reflns_limit_k_min -13
_diffrn_reflns_limit_l_max 15
_diffrn_reflns_limit_l_min -14
_diffrn_reflns_number 11902
_diffrn_reflns_theta_full 25.00
_diffrn_reflns_theta_max 27.54
_diffrn_reflns_theta_min 3.67
_diffrn_standards_decay_% 0
_diffrn_standards_number 0
_exptl_absorpt_coefficient_mu 0.407
_exptl_absorpt_correction_T_max 0.990
_exptl_absorpt_correction_T_min 0.662
_exptl_absorpt_correction_type multi-scan
_exptl_absorpt_process_details '(SADABS; Sheldrick, 2003)'
_exptl_crystal_colour orange--red
_exptl_crystal_density_diffrn 1.434
_exptl_crystal_density_method 'not measured'
_exptl_crystal_description plate
_exptl_crystal_F_000 1104
_exptl_crystal_size_max 0.28
_exptl_crystal_size_mid 0.22
_exptl_crystal_size_min 0.03
_refine_diff_density_max 0.321
_refine_diff_density_min -0.326
_refine_ls_extinction_method none
_refine_ls_goodness_of_fit_ref 1.027
_refine_ls_hydrogen_treatment constr
_refine_ls_matrix_type full
_refine_ls_number_parameters 163
_refine_ls_number_reflns 2815
_refine_ls_number_restraints 0
_refine_ls_restrained_S_all 1.027
_refine_ls_R_factor_all 0.0958
_refine_ls_R_factor_gt 0.0482
_refine_ls_shift/su_max 0.000
_refine_ls_shift/su_mean 0.000
_refine_ls_structure_factor_coef Fsqd
_refine_ls_weighting_details 'calc w=1/[\s^2^(Fo^2^)+(0.0487P)^2^+1.7202P] where P=(Fo^2^+2Fc^2^)/3'
_refine_ls_weighting_scheme calc
_refine_ls_wR_factor_gt 0.0966
_refine_ls_wR_factor_ref 0.1140
_reflns_number_gt 1836
_reflns_number_total 2815
_reflns_threshold_expression I>2\s(I)
_cod_data_source_file lh6580.cif
_cod_data_source_block I
_cod_depositor_comments
;
The following automatic conversions were performed:
'_symmetry_cell_setting' value 'Monoclinic' changed to 'monoclinic'
according to '/home/saulius/struct/CIF-dictionaries/cif_core.dic'
dictionary named 'cif_core.dic' version 2.4.1 from 2010-06-29.

Automatic conversion script
Id: cif_fix_enum 1527 2010-12-29 10:47:43Z saulius 

The following automatic conversions were performed:

'_symmetry_cell_setting' value 'Monoclinic' changed to 'monoclinic'
according to /home/saulius/struct/CIF-dictionaries/cif_core.dic
dictionary named 'cif_core.dic' version 2.4.1 from 2010-06-29.

Automatic conversion script
Id: cif_fix_values 1715 2011-07-08 13:25:40Z adriana 
;
_cod_original_sg_symbol_H-M 'C 2/c'
_cod_database_code 2208123
_cod_database_fobs_code 2208123

loop_
_symmetry_equiv_pos_as_xyz
'x, y, z'
'-x, y, -z+1/2'
'x+1/2, y+1/2, z'
'-x+1/2, y+1/2, -z+1/2'
'-x, -y, -z'
'x, -y, z-1/2'
'-x+1/2, -y+1/2, -z'
'x+1/2, -y+1/2, z-1/2'

loop_
_atom_site_label
_atom_site_fract_x
_atom_site_fract_y
_atom_site_fract_z
_atom_site_U_iso_or_equiv
_atom_site_adp_type
_atom_site_calc_flag
_atom_site_refinement_flags
_atom_site_occupancy
_atom_site_type_symbol
S1 0.41276(3) 0.34681(6) 0.20246(6) 0.0337(2) Uani d . 1 S
S2 0.30609(3) 0.56535(6) -0.01529(6) 0.0319(2) Uani d . 1 S
C1 0.33082(12) 0.3631(2) 0.1519(2) 0.0244(5) Uani d . 1 C
C2 0.29170(12) 0.4422(2) 0.07472(19) 0.0244(5) Uani d . 1 C
C3 0.22272(12) 0.5580(2) -0.0646(2) 0.0292(6) Uani d . 1 C
H3 0.2046 0.6124 -0.1214 0.035 Uiso calc R 1 H
C4 0.18543(13) 0.4658(2) -0.01358(19) 0.0273(6) Uani d . 1 C
H4 0.1389 0.4479 -0.0312 0.033 Uiso calc R 1 H
C5 0.22499(12) 0.3996(2) 0.06933(19) 0.0234(5) Uani d . 1 C
C6 0.21796(12) 0.2908(2) 0.14779(18) 0.0235(5) Uani d . 1 C
C7 0.28757(12) 0.2722(2) 0.19526(19) 0.0241(5) Uani d . 1 C
C8 0.32155(13) 0.1898(2) 0.2725(2) 0.0290(6) Uani d . 1 C
H8 0.2998 0.1230 0.3115 0.035 Uiso calc R 1 H
C9 0.38882(14) 0.2184(2) 0.2837(2) 0.0339(6) Uani d . 1 C
H9 0.4197 0.1727 0.3313 0.041 Uiso calc R 1 H
C10 0.16312(12) 0.2201(2) 0.17339(19) 0.0269(6) Uani d . 1 C
H10 0.1716 0.1487 0.2205 0.032 Uiso calc R 1 H
C11 0.09204(12) 0.2404(2) 0.13714(19) 0.0265(5) Uani d . 1 C
C12 0.05003(13) 0.1370(2) 0.1116(2) 0.0329(6) Uani d . 1 C
H12 0.0678 0.0528 0.1172 0.039 Uiso calc R 1 H
C13 -0.01742(14) 0.1552(2) 0.0780(2) 0.0373(6) Uani d . 1 C
H13 -0.0450 0.0836 0.0588 0.045 Uiso calc R 1 H
C14 -0.04489(13) 0.2764(2) 0.0723(2) 0.0350(6) Uani d . 1 C
H14 -0.0911 0.2887 0.0492 0.042 Uiso calc R 1 H
C15 -0.00416(14) 0.3798(2) 0.1006(2) 0.0357(6) Uani d . 1 C
H15 -0.0228 0.4635 0.0982 0.043 Uiso calc R 1 H
C16 0.06354(13) 0.3624(2) 0.1324(2) 0.0318(6) Uani d . 1 C
H16 0.0909 0.4344 0.1512 0.038 Uiso calc R 1 H

loop_
_atom_site_aniso_label
_atom_site_aniso_U_11
_atom_site_aniso_U_22
_atom_site_aniso_U_33
_atom_site_aniso_U_12
_atom_site_aniso_U_13
_atom_site_aniso_U_23
S1 0.0298(4) 0.0324(4) 0.0383(4) -0.0003(3) -0.0080(3) 0.0038(3)
S2 0.0299(4) 0.0273(3) 0.0384(4) -0.0003(3) 0.0000(3) 0.0092(3)
C1 0.0238(13) 0.0228(11) 0.0264(13) 0.0026(10) -0.0042(10) -0.0029(10)
C2 0.0290(14) 0.0195(11) 0.0247(12) 0.0005(10) 0.0008(11) -0.0015(10)
C3 0.0311(15) 0.0261(12) 0.0303(13) 0.0063(10) -0.0019(11) 0.0067(11)
C4 0.0291(14) 0.0270(12) 0.0257(13) 0.0020(10) -0.0004(11) -0.0024(10)
C5 0.0252(14) 0.0204(11) 0.0244(12) 0.0015(10) -0.0001(10) -0.0030(10)
C6 0.0292(14) 0.0200(11) 0.0211(12) 0.0023(10) -0.0025(11) -0.0030(10)
C7 0.0295(14) 0.0208(11) 0.0220(12) 0.0001(10) -0.0022(11) -0.0032(10)
C8 0.0352(16) 0.0245(12) 0.0270(13) 0.0006(11) -0.0029(12) -0.0001(10)
C9 0.0411(17) 0.0270(13) 0.0332(15) 0.0042(11) -0.0081(13) 0.0015(11)
C10 0.0337(15) 0.0220(12) 0.0248(13) -0.0013(10) -0.0008(11) 0.0010(10)
C11 0.0290(14) 0.0289(12) 0.0217(12) -0.0010(11) 0.0011(11) 0.0050(11)
C12 0.0324(16) 0.0287(13) 0.0375(15) -0.0017(11) 0.0010(12) 0.0067(12)
C13 0.0299(16) 0.0389(15) 0.0432(16) -0.0067(12) 0.0002(13) 0.0042(13)
C14 0.0305(15) 0.0448(16) 0.0296(14) 0.0020(12) 0.0012(12) 0.0048(12)
C15 0.0340(16) 0.0348(14) 0.0386(15) 0.0079(12) 0.0077(13) 0.0038(12)
C16 0.0331(16) 0.0290(13) 0.0336(15) -0.0013(11) 0.0065(12) 0.0007(11)

loop_
_atom_type_symbol
_atom_type_description
_atom_type_scat_dispersion_real
_atom_type_scat_dispersion_imag
_atom_type_scat_source
C C 0.0033 0.0016 'International Tables Vol C Tables 4.2.6.8 and 6.1.1.4'
H H 0.0000 0.0000 'International Tables Vol C Tables 4.2.6.8 and 6.1.1.4'
S S 0.1246 0.1234 'International Tables Vol C Tables 4.2.6.8 and 6.1.1.4'

loop_
_geom_angle_atom_site_label_1
_geom_angle_atom_site_label_2
_geom_angle_atom_site_label_3
_geom_angle
_geom_angle_publ_flag
C1 S1 C9 90.63(12) y
C2 S2 C3 90.72(11) y
C7 C1 C2 108.3(2) ?
C7 C1 S1 112.15(17) ?
C2 C1 S1 139.53(18) y
C5 C2 C1 109.3(2) ?
C5 C2 S2 112.67(18) ?
C1 C2 S2 137.92(19) y
C4 C3 S2 113.02(18) ?
C4 C3 H3 123.5 ?
S2 C3 H3 123.5 ?
C3 C4 C5 111.7(2) ?
C3 C4 H4 124.2 ?
C5 C4 H4 124.2 ?
C2 C5 C4 111.9(2) ?
C2 C5 C6 108.7(2) ?
C4 C5 C6 139.2(2) y
C10 C6 C7 125.0(2) ?
C10 C6 C5 130.8(2) ?
C7 C6 C5 104.19(19) y
C1 C7 C8 112.4(2) ?
C1 C7 C6 109.5(2) ?
C8 C7 C6 138.1(2) y
C9 C8 C7 111.7(2) ?
C9 C8 H8 124.1 ?
C7 C8 H8 124.1 ?
C8 C9 S1 113.09(19) ?
C8 C9 H9 123.5 ?
S1 C9 H9 123.5 ?
C6 C10 C11 127.7(2) y
C6 C10 H10 116.1 ?
C11 C10 H10 116.1 ?
C12 C11 C16 118.0(2) ?
C12 C11 C10 120.5(2) ?
C16 C11 C10 121.5(2) ?
C13 C12 C11 120.9(2) ?
C13 C12 H12 119.6 ?
C11 C12 H12 119.6 ?
C14 C13 C12 120.6(2) ?
C14 C13 H13 119.7 ?
C12 C13 H13 119.7 ?
C13 C14 C15 119.0(3) ?
C13 C14 H14 120.5 ?
C15 C14 H14 120.5 ?
C14 C15 C16 120.6(2) ?
C14 C15 H15 119.7 ?
C16 C15 H15 119.7 ?
C15 C16 C11 120.8(2) ?
C15 C16 H16 119.6 ?
C11 C16 H16 119.6 ?

loop_
_geom_bond_atom_site_label_1
_geom_bond_atom_site_label_2
_geom_bond_distance
_geom_bond_publ_flag
S1 C1 1.712(2) y
S1 C9 1.734(3) y
S2 C2 1.711(2) y
S2 C3 1.727(3) y
C1 C7 1.386(3) y
C1 C2 1.449(3) y
C2 C5 1.383(3) y
C3 C4 1.367(3) y
C3 H3 0.9500 ?
C4 C5 1.426(3) y
C4 H4 0.9500 ?
C5 C6 1.488(3) y
C6 C10 1.348(3) y
C6 C7 1.479(3) y
C7 C8 1.420(3) y
C8 C9 1.356(3) y
C8 H8 0.9500 ?
C9 H9 0.9500 ?
C10 C11 1.465(3) y
C10 H10 0.9500 ?
C11 C12 1.390(3) ?
C11 C16 1.395(3) ?
C12 C13 1.386(4) ?
C12 H12 0.9500 ?
C13 C14 1.380(3) ?
C13 H13 0.9500 ?
C14 C15 1.382(4) ?
C14 H14 0.9500 ?
C15 C16 1.384(3) ?
C15 H15 0.9500 ?
C16 H16 0.9500 ?

loop_
_geom_torsion_atom_site_label_1
_geom_torsion_atom_site_label_2
_geom_torsion_atom_site_label_3
_geom_torsion_atom_site_label_4
_geom_torsion
_geom_torsion_publ_flag
C7 C1 C2 C5 -0.7(3) y
S1 C1 C2 S2 2.3(4) y
C6 C10 C11 C12 142.3(2) y
C6 C10 C11 C16 -40.9(4) y

loop_
_cod_related_entry_id
_cod_related_entry_database
_cod_related_entry_code
1 ChemSpider 21126514
